data_2203549
loop_
_publ_author_name
'Petek, Hande '
'\,Senel, \.Ismet'
'Bekircan, Olcay'
'A\<gar, Erbil'
'\,Sa\,smaz, Selami'

_publ_section_title 4-(2,4-Dichlorobenzylamino)-3-phenyl-5-<i>p</i>-tolyl-4<i>H</i>-1,2,4-triazole
_journal_issue 5
_journal_name_full 'Acta Crystallographica Section E'
_journal_page_first o831
_journal_page_last o832
_journal_paper_doi 10.1107/S1600536804009080
_journal_volume 60
_journal_year 2004
_chemical_formula_iupac 'C22 H18 Cl2 N4'
_chemical_formula_moiety 'C22 H18 Cl2 N4'
_chemical_formula_sum 'C22 H18 Cl2 N4'
_chemical_formula_weight 409.30
_chemical_name_systematic
;
4-(2,4-Dichlorobenzylamino)-3-phenyl-5-p-tolyl-4H-
1,2,4-triazole
;
_space_group_IT_number 2
_symmetry_cell_setting triclinic
_symmetry_space_group_name_Hall '-P 1'
_symmetry_space_group_name_H-M 'P -1'
_atom_sites_solution_hydrogens geom
_atom_sites_solution_primary direct
_atom_sites_solution_secondary difmap
_cell_angle_alpha 113.152(16)
_cell_angle_beta 91.984(15)
_cell_angle_gamma 95.864(17)
_cell_formula_units_Z 2
_cell_length_a 6.2604(12)
_cell_length_b 11.952(3)
_cell_length_c 14.775(3)
_cell_measurement_reflns_used 4695
_cell_measurement_temperature 293(2)
_cell_measurement_theta_max 26.66
_cell_measurement_theta_min 1.88
_cell_volume 1007.8(4)
_computing_cell_refinement X-AREA
_computing_data_collection 'X-AREA (Stoe & Cie, 2002)'
_computing_data_reduction 'X-RED (Stoe & Cie, 2002)'
_computing_molecular_graphics 'ORTEPIII (Burnett & Johnson, 1996)'
_computing_publication_material 'WinGX (Farrugia, 1997)'
_computing_structure_refinement 'SHELXL97 (Sheldrick, 1997)'
_computing_structure_solution 'SHELXS97 (Sheldrick, 1997)'
_diffrn_ambient_temperature 293(2)
_diffrn_measured_fraction_theta_full 0.999
_diffrn_measured_fraction_theta_max 0.999
_diffrn_measurement_device_type 'Stoe IPDS-II'
_diffrn_measurement_method w
_diffrn_radiation_monochromator graphite
_diffrn_radiation_source 'fine-focus sealed tube'
_diffrn_radiation_type MoK\a
_diffrn_radiation_wavelength 0.71073
_diffrn_reflns_av_R_equivalents 0.1494
_diffrn_reflns_av_sigmaI/netI 0.1668
_diffrn_reflns_limit_h_max 7
_diffrn_reflns_limit_h_min -7
_diffrn_reflns_limit_k_max 14
_diffrn_reflns_limit_k_min -14
_diffrn_reflns_limit_l_max 17
_diffrn_reflns_limit_l_min -17
_diffrn_reflns_number 13341
_diffrn_reflns_theta_full 25.25
_diffrn_reflns_theta_max 25.25
_diffrn_reflns_theta_min 2.83
_diffrn_standards_decay_% 0
_diffrn_standards_interval_count 0
_diffrn_standards_number 0
_exptl_absorpt_coefficient_mu 0.337
_exptl_absorpt_correction_T_max 0.9693
_exptl_absorpt_correction_T_min 0.9243
_exptl_absorpt_correction_type integration
_exptl_absorpt_process_details '(X-RED; Stoe & Cie, 2002)'
_exptl_crystal_colour colourless
_exptl_crystal_density_diffrn 1.349
_exptl_crystal_density_meas ?
_exptl_crystal_description plate
_exptl_crystal_F_000 424
_exptl_crystal_size_max 0.180
_exptl_crystal_size_mid 0.140
_exptl_crystal_size_min 0.070
_refine_diff_density_max 0.246
_refine_diff_density_min -0.149
_refine_ls_extinction_method none
_refine_ls_goodness_of_fit_ref 0.925
_refine_ls_hydrogen_treatment constr
_refine_ls_matrix_type full
_refine_ls_number_parameters 253
_refine_ls_number_reflns 3654
_refine_ls_number_restraints 0
_refine_ls_restrained_S_all 0.925
_refine_ls_R_factor_all 0.2289
_refine_ls_R_factor_gt 0.0741
_refine_ls_shift/su_max 0.000
_refine_ls_shift/su_mean 0.000
_refine_ls_structure_factor_coef Fsqd
_refine_ls_weighting_details 'calc w = 1/[\s^2^(Fo^2^)+(0.0303P)^2^] where P = (Fo^2^+2Fc^2^)/3'
_refine_ls_weighting_scheme calc
_refine_ls_wR_factor_gt 0.0977
_refine_ls_wR_factor_ref 0.1330
_reflns_number_gt 1272
_reflns_number_total 3654
_reflns_threshold_expression I>2\s(I)
_cod_data_source_file bt6445.cif
_cod_data_source_block I
_cod_database_code 2203549
_cod_database_fobs_code 2203549

loop_
_symmetry_equiv_pos_as_xyz
'x, y, z'
'-x, -y, -z'

loop_
_atom_site_label
_atom_site_fract_x
_atom_site_fract_y
_atom_site_fract_z
_atom_site_U_iso_or_equiv
_atom_site_adp_type
_atom_site_calc_flag
_atom_site_refinement_flags
_atom_site_occupancy
_atom_site_type_symbol
Cl1 0.0895(3) 0.80955(16) 0.26166(12) 0.0877(6) Uani d . 1 Cl
Cl2 0.3895(3) 1.21594(18) 0.57630(12) 0.1069(7) Uani d . 1 Cl
N3 -0.0715(7) 0.9924(5) 0.1264(3) 0.0557(13) Uani d . 1 N
N1 0.1851(7) 0.8939(5) 0.0446(4) 0.0677(15) Uani d . 1 N
C8 -0.0217(9) 0.8853(7) 0.0591(4) 0.0562(16) Uani d . 1 C
N2 0.2725(7) 1.0134(5) 0.1069(4) 0.0716(16) Uani d . 1 N
N4 -0.2646(6) 1.0130(4) 0.1741(3) 0.0621(14) Uani d . 1 N
H4 -0.3550 1.0579 0.1650 0.075 Uiso calc R 1 H
C18 0.0516(9) 0.9574(5) 0.3420(4) 0.0587(16) Uani d . 1 C
C16 -0.2936(8) 0.9500(5) 0.2403(4) 0.0658(17) Uani d . 1 C
H16A -0.2755 0.8642 0.2057 0.079 Uiso calc R 1 H
H16B -0.4379 0.9545 0.2622 0.079 Uiso calc R 1 H
C19 0.2096(9) 1.0186(7) 0.4171(4) 0.0678(17) Uani d . 1 C
H19 0.3290 0.9812 0.4235 0.081 Uiso calc R 1 H
C22 -0.1456(10) 1.1249(7) 0.3970(5) 0.0754(19) Uani d . 1 C
H22 -0.2675 1.1609 0.3913 0.090 Uiso calc R 1 H
C10 0.1437(9) 1.1996(7) 0.2276(4) 0.0686(18) Uani d . 1 C
C20 0.1903(10) 1.1356(7) 0.4829(4) 0.0726(19) Uani d . 1 C
C5 -0.1631(9) 0.7704(6) 0.0066(4) 0.0566(17) Uani d . 1 C
C9 0.1167(8) 1.0736(7) 0.1565(5) 0.0591(18) Uani d . 1 C
C21 0.0086(11) 1.1909(6) 0.4742(4) 0.0795(19) Uani d . 1 C
H21 -0.0080 1.2695 0.5188 0.095 Uiso calc R 1 H
C7 -0.4997(9) 0.6520(7) -0.0806(4) 0.0663(18) Uani d . 1 C
H7 -0.6427 0.6505 -0.1009 0.080 Uiso calc R 1 H
C15 -0.0157(9) 1.2761(8) 0.2390(5) 0.082(2) Uani d . 1 C
H15 -0.1483 1.2464 0.2024 0.099 Uiso calc R 1 H
C17 -0.1287(8) 1.0097(6) 0.3287(4) 0.0577(16) Uani d . 1 C
C6 -0.3802(8) 0.7627(6) -0.0262(4) 0.0649(17) Uani d . 1 C
H6 -0.4437 0.8343 -0.0107 0.078 Uiso calc R 1 H
C4 -0.0824(10) 0.6592(7) -0.0183(5) 0.077(2) Uani d . 1 C
H4A 0.0592 0.6601 0.0035 0.093 Uiso calc R 1 H
C2 -0.4147(11) 0.5427(7) -0.1062(4) 0.0738(18) Uani d . 1 C
C11 0.3382(9) 1.2476(8) 0.2842(5) 0.085(2) Uani d . 1 C
H11 0.4466 1.1980 0.2778 0.102 Uiso calc R 1 H
C3 -0.1997(12) 0.5486(8) -0.0729(5) 0.089(2) Uani d . 1 C
H3 -0.1368 0.4769 -0.0882 0.107 Uiso calc R 1 H
C13 0.2174(14) 1.4519(9) 0.3659(6) 0.127(3) Uani d . 1 C
H13 0.2408 1.5333 0.4109 0.153 Uiso calc R 1 H
C14 0.0267(14) 1.3974(8) 0.3061(6) 0.111(3) Uani d . 1 C
H14 -0.0818 1.4468 0.3117 0.133 Uiso calc R 1 H
C1 -0.5446(12) 0.4255(7) -0.1643(5) 0.118(3) Uani d . 1 C
H1A -0.6908 0.4390 -0.1737 0.177 Uiso calc R 1 H
H1B -0.5406 0.3721 -0.1300 0.177 Uiso calc R 1 H
H1C -0.4878 0.3885 -0.2273 0.177 Uiso calc R 1 H
C12 0.3713(13) 1.3684(9) 0.3498(6) 0.114(3) Uani d . 1 C
H12 0.5042 1.3973 0.3862 0.137 Uiso calc R 1 H

loop_
_atom_site_aniso_label
_atom_site_aniso_U_11
_atom_site_aniso_U_22
_atom_site_aniso_U_33
_atom_site_aniso_U_12
_atom_site_aniso_U_13
_atom_site_aniso_U_23
Cl1 0.0873(12) 0.1008(15) 0.0744(12) 0.0316(11) 0.0025(9) 0.0301(11)
Cl2 0.0869(13) 0.1475(19) 0.0696(12) -0.0040(12) -0.0113(10) 0.0314(12)
N3 0.037(3) 0.091(4) 0.055(3) 0.020(3) 0.008(2) 0.042(3)
N1 0.030(3) 0.116(5) 0.079(4) 0.029(3) 0.018(2) 0.057(3)
C8 0.040(4) 0.088(5) 0.057(4) 0.009(4) 0.001(3) 0.046(4)
N2 0.038(3) 0.114(5) 0.078(4) 0.011(3) 0.007(3) 0.055(4)
N4 0.032(2) 0.110(4) 0.068(3) 0.031(3) 0.020(2) 0.054(3)
C18 0.052(4) 0.081(5) 0.051(4) 0.016(3) 0.010(3) 0.033(3)
C16 0.043(3) 0.114(5) 0.063(4) 0.016(3) 0.018(3) 0.057(4)
C19 0.050(4) 0.111(6) 0.056(4) 0.016(4) 0.009(3) 0.046(4)
C22 0.076(5) 0.100(6) 0.058(4) 0.029(4) 0.024(4) 0.034(4)
C10 0.056(4) 0.107(6) 0.051(4) 0.005(4) 0.009(3) 0.041(4)
C20 0.069(4) 0.108(6) 0.049(4) 0.013(4) 0.006(3) 0.040(4)
C5 0.050(4) 0.089(5) 0.060(4) 0.041(4) 0.026(3) 0.051(4)
C9 0.018(3) 0.116(6) 0.069(4) 0.007(4) -0.001(3) 0.066(4)
C21 0.096(5) 0.085(5) 0.057(4) 0.025(4) 0.014(4) 0.024(4)
C7 0.045(4) 0.092(6) 0.061(4) 0.015(4) 0.009(3) 0.028(4)
C15 0.052(4) 0.120(7) 0.099(6) 0.016(5) 0.000(4) 0.069(5)
C17 0.044(3) 0.097(5) 0.045(4) 0.009(3) 0.011(3) 0.041(4)
C6 0.045(4) 0.101(6) 0.069(4) 0.020(4) 0.013(3) 0.051(4)
C4 0.061(4) 0.109(6) 0.076(5) 0.024(5) 0.014(4) 0.048(5)
C2 0.084(5) 0.077(6) 0.060(4) 0.004(5) 0.009(4) 0.027(4)
C11 0.044(4) 0.133(7) 0.084(5) -0.002(4) -0.010(4) 0.056(5)
C3 0.091(6) 0.110(7) 0.084(5) 0.052(5) 0.027(4) 0.047(5)
C13 0.078(6) 0.191(10) 0.135(8) 0.024(7) 0.001(6) 0.086(7)
C14 0.121(8) 0.103(7) 0.121(7) 0.043(6) 0.038(6) 0.049(6)
C1 0.129(7) 0.117(7) 0.085(5) 0.007(6) 0.007(5) 0.020(5)
C12 0.080(6) 0.131(8) 0.107(7) -0.030(6) -0.019(5) 0.036(6)

loop_
_atom_type_symbol
_atom_type_description
_atom_type_scat_dispersion_real
_atom_type_scat_dispersion_imag
_atom_type_scat_source
C C 0.0033 0.0016 'International Tables Vol C Tables 4.2.6.8 and 6.1.1.4'
H H 0.0000 0.0000 'International Tables Vol C Tables 4.2.6.8 and 6.1.1.4'
Cl Cl 0.1484 0.1585 'International Tables Vol C Tables 4.2.6.8 and 6.1.1.4'
N N 0.0061 0.0033 'International Tables Vol C Tables 4.2.6.8 and 6.1.1.4'

loop_
_geom_angle_atom_site_label_1
_geom_angle_atom_site_label_2
_geom_angle_atom_site_label_3
_geom_angle
_geom_angle_publ_flag
C8 N3 C9 107.2(5) ?
C8 N3 N4 127.2(5) ?
C9 N3 N4 124.3(5) ?
C8 N1 N2 106.0(5) ?
N1 C8 N3 110.7(6) ?
N1 C8 C5 120.8(6) ?
N3 C8 C5 128.6(5) ?
C9 N2 N1 109.2(5) ?
N3 N4 C16 112.7(4) yes
N3 N4 H4 123.7 ?
C16 N4 H4 123.7 ?
C19 C18 C17 122.4(6) ?
C19 C18 Cl1 116.6(5) ?
C17 C18 Cl1 121.0(5) ?
N4 C16 C17 109.3(5) ?
N4 C16 H16A 109.8 ?
C17 C16 H16A 109.8 ?
N4 C16 H16B 109.8 ?
C17 C16 H16B 109.8 ?
H16A C16 H16B 108.3 ?
C18 C19 C20 119.6(5) ?
C18 C19 H19 120.2 ?
C20 C19 H19 120.2 ?
C17 C22 C21 123.6(6) ?
C17 C22 H22 118.2 ?
C21 C22 H22 118.2 ?
C11 C10 C15 118.6(7) ?
C11 C10 C9 118.9(6) ?
C15 C10 C9 122.5(6) ?
C19 C20 C21 120.1(6) ?
C19 C20 Cl2 120.6(5) ?
C21 C20 Cl2 119.4(6) ?
C4 C5 C6 115.5(6) ?
C4 C5 C8 119.9(5) ?
C6 C5 C8 124.5(5) ?
N2 C9 N3 106.8(6) ?
N2 C9 C10 125.7(6) ?
N3 C9 C10 127.5(5) ?
C22 C21 C20 117.8(6) ?
C22 C21 H21 121.1 ?
C20 C21 H21 121.1 ?
C6 C7 C2 122.0(5) ?
C6 C7 H7 119.0 ?
C2 C7 H7 119.0 ?
C14 C15 C10 118.8(6) ?
C14 C15 H15 120.6 ?
C10 C15 H15 120.6 ?
C22 C17 C18 116.4(5) ?
C22 C17 C16 119.8(5) ?
C18 C17 C16 123.6(6) ?
C7 C6 C5 121.4(6) ?
C7 C6 H6 119.3 ?
C5 C6 H6 119.3 ?
C3 C4 C5 123.5(6) ?
C3 C4 H4A 118.3 ?
C5 C4 H4A 118.3 ?
C7 C2 C3 117.3(6) ?
C7 C2 C1 121.3(6) ?
C3 C2 C1 121.5(7) ?
C12 C11 C10 120.2(7) ?
C12 C11 H11 119.9 ?
C10 C11 H11 119.9 ?
C4 C3 C2 120.3(6) ?
C4 C3 H3 119.9 ?
C2 C3 H3 119.9 ?
C14 C13 C12 111.8(9) ?
C14 C13 H13 124.1 ?
C12 C13 H13 124.1 ?
C15 C14 C13 125.9(8) ?
C15 C14 H14 117.0 ?
C13 C14 H14 117.0 ?
C2 C1 H1A 109.5 ?
C2 C1 H1B 109.5 ?
H1A C1 H1B 109.5 ?
C2 C1 H1C 109.5 ?
H1A C1 H1C 109.5 ?
H1B C1 H1C 109.5 ?
C11 C12 C13 124.7(8) ?
C11 C12 H12 117.7 ?
C13 C12 H12 117.7 ?

loop_
_geom_bond_atom_site_label_1
_geom_bond_atom_site_label_2
_geom_bond_distance
_geom_bond_publ_flag
Cl1 C18 1.745(6) yes
Cl2 C20 1.725(6) yes
N3 C8 1.352(6) yes
N3 C9 1.385(6) yes
N3 N4 1.415(5) ?
N1 C8 1.320(6) yes
N1 N2 1.399(6) yes
C8 C5 1.461(7) ?
N2 C9 1.336(6) yes
N4 C16 1.456(6) ?
N4 H4 0.8600 ?
C18 C19 1.373(7) ?
C18 C17 1.389(7) ?
C16 C17 1.519(7) ?
C16 H16A 0.9700 ?
C16 H16B 0.9700 ?
C19 C20 1.373(8) ?
C19 H19 0.9300 ?
C22 C17 1.367(7) ?
C22 C21 1.384(7) ?
C22 H22 0.9300 ?
C10 C11 1.386(7) ?
C10 C15 1.391(8) ?
C10 C9 1.447(7) ?
C20 C21 1.400(7) ?
C5 C4 1.386(7) ?
C5 C6 1.409(7) ?
C21 H21 0.9300 ?
C7 C6 1.370(7) ?
C7 C2 1.379(7) ?
C7 H7 0.9300 ?
C15 C14 1.389(9) ?
C15 H15 0.9300 ?
C6 H6 0.9300 ?
C4 C3 1.364(7) ?
C4 H4A 0.9300 ?
C2 C3 1.402(8) ?
C2 C1 1.460(8) ?
C11 C12 1.375(9) ?
C11 H11 0.9300 ?
C3 H3 0.9300 ?
C13 C14 1.395(9) ?
C13 C12 1.417(10) ?
C13 H13 0.9300 ?
C14 H14 0.9300 ?
C1 H1A 0.9600 ?
C1 H1B 0.9600 ?
C1 H1C 0.9600 ?
C12 H12 0.9300 ?

loop_
_geom_hbond_atom_site_label_D
_geom_hbond_atom_site_label_H
_geom_hbond_atom_site_label_A
_geom_hbond_site_symmetry_A
_geom_hbond_distance_DH
_geom_hbond_distance_HA
_geom_hbond_distance_DA
_geom_hbond_angle_DHA
N4 H4 N2 1_455 0.86 2.39 3.031(6) 132

loop_
_geom_torsion_atom_site_label_1
_geom_torsion_atom_site_label_2
_geom_torsion_atom_site_label_3
_geom_torsion_atom_site_label_4
_geom_torsion
N2 N1 C8 N3 0.5(6)
N2 N1 C8 C5 -178.8(4)
C9 N3 C8 N1 -0.4(6)
N4 N3 C8 N1 -167.8(4)
C9 N3 C8 C5 178.8(5)
N4 N3 C8 C5 11.3(8)
C8 N1 N2 C9 -0.4(6)
C8 N3 N4 C16 66.5(6)
C9 N3 N4 C16 -99.0(6)
N3 N4 C16 C17 69.5(6)
C17 C18 C19 C20 0.6(9)
Cl1 C18 C19 C20 179.8(5)
C18 C19 C20 C21 1.1(9)
C18 C19 C20 Cl2 -178.5(4)
N1 C8 C5 C4 32.0(7)
N3 C8 C5 C4 -147.1(5)
N1 C8 C5 C6 -144.8(5)
N3 C8 C5 C6 36.1(8)
N1 N2 C9 N3 0.2(6)
N1 N2 C9 C10 -179.6(5)
C8 N3 C9 N2 0.1(5)
N4 N3 C9 N2 168.0(4)
C8 N3 C9 C10 179.9(5)
N4 N3 C9 C10 -12.2(8)
C11 C10 C9 N2 -31.7(8)
C15 C10 C9 N2 146.0(6)
C11 C10 C9 N3 148.5(5)
C15 C10 C9 N3 -33.7(9)
C17 C22 C21 C20 -0.7(10)
C19 C20 C21 C22 -1.1(9)
Cl2 C20 C21 C22 178.5(5)
C11 C10 C15 C14 0.4(10)
C9 C10 C15 C14 -177.3(6)
C21 C22 C17 C18 2.3(9)
C21 C22 C17 C16 -173.3(5)
C19 C18 C17 C22 -2.3(8)
Cl1 C18 C17 C22 178.6(4)
C19 C18 C17 C16 173.2(5)
Cl1 C18 C17 C16 -6.0(8)
N4 C16 C17 C22 69.8(6)
N4 C16 C17 C18 -105.5(6)
C2 C7 C6 C5 -0.1(9)
C4 C5 C6 C7 -1.1(8)
C8 C5 C6 C7 175.7(5)
C6 C5 C4 C3 1.6(8)
C8 C5 C4 C3 -175.4(6)
C6 C7 C2 C3 0.9(9)
C6 C7 C2 C1 -179.9(6)
C15 C10 C11 C12 -0.2(10)
C9 C10 C11 C12 177.6(7)
C5 C4 C3 C2 -0.9(10)
C7 C2 C3 C4 -0.5(9)
C1 C2 C3 C4 -179.6(6)
C10 C15 C14 C13 -0.8(12)
C12 C13 C14 C15 0.9(12)
C10 C11 C12 C13 0.3(13)
C14 C13 C12 C11 -0.6(13)

loop_
_cod_related_entry_id
_cod_related_entry_database
_cod_related_entry_code
1 ChemSpider 21130892
